data_7104651
loop_
_publ_author_name
'Tsvetkov, Nikolai P'
'Laird, Matthew F'
'Fan, Hongjun'
'Pink, Maren'
'Caulton, Kenneth G'

_publ_section_title
;
 Surprising isomer preference on Ir(III), favoring facile H-C(sp(3))
 bond cleavage.
;
_journal_issue 30
_journal_name_full 'Chemical communications (Cambridge, England)'
_journal_page_first 4578
_journal_page_last 4580
_journal_paper_doi 10.1039/b908954c
_journal_volume 34
_journal_year 2009
_chemical_formula_moiety 'C22 H52 Cl Ir N P2 Si2, C F3 O3 S'
_chemical_formula_sum 'C23 H52 Cl F3 Ir N O3 P2 S Si2'
_chemical_formula_weight 825.49
_chemical_name_systematic
;
?
;
_space_group_IT_number 14
_symmetry_cell_setting monoclinic
_symmetry_space_group_name_Hall '-P 2yn'
_symmetry_space_group_name_H-M 'P 1 21/n 1'
_atom_sites_solution_hydrogens geom
_atom_sites_solution_primary direct
_atom_sites_solution_secondary difmap
_audit_creation_method SHELXL-97
_cell_angle_alpha 90.00
_cell_angle_beta 105.5730(10)
_cell_angle_gamma 90.00
_cell_formula_units_Z 4
_cell_length_a 12.9232(9)
_cell_length_b 20.6668(15)
_cell_length_c 13.5066(9)
_cell_measurement_reflns_used 9506
_cell_measurement_temperature 150(2)
_cell_measurement_theta_max 25.8
_cell_measurement_theta_min 2.6
_cell_volume 3474.9(4)
_computing_cell_refinement 'APEX II v.2.2 (Bruker, 2007)'
_computing_data_collection 'APEX II v.2.2 (Bruker, 2007)'
_computing_data_reduction 'APEX II v.2.2 (Bruker, 2007)'
_computing_molecular_graphics 'SHELXTL (Bruker, 2008)'
_computing_publication_material 'SHELXTL (Bruker, 2008)'
_computing_structure_refinement 'SHELXL-97 (Sheldrick, 2008)'
_computing_structure_solution 'SIR-2004 (Burla et al., 2005)'
_diffrn_ambient_temperature 150(2)
_diffrn_detector 'CCD area detector'
_diffrn_detector_area_resol_mean 83.33
_diffrn_detector_type 'Bruker APEXII'
_diffrn_measured_fraction_theta_full 0.998
_diffrn_measured_fraction_theta_max 0.998
_diffrn_measurement_details '0.30 degree frames measured for 10 seconds each'
_diffrn_measurement_device 'APEX Kappa Duo'
_diffrn_measurement_device_type Kappa
_diffrn_measurement_method 'omega and phi scans'
_diffrn_radiation_monochromator graphite
_diffrn_radiation_source 'fine-focus sealed tube'
_diffrn_radiation_type MoK\a
_diffrn_radiation_wavelength 0.71073
_diffrn_reflns_av_R_equivalents 0.0400
_diffrn_reflns_av_sigmaI/netI 0.0334
_diffrn_reflns_limit_h_max 15
_diffrn_reflns_limit_h_min -15
_diffrn_reflns_limit_k_max 25
_diffrn_reflns_limit_k_min -25
_diffrn_reflns_limit_l_max 16
_diffrn_reflns_limit_l_min -16
_diffrn_reflns_number 28585
_diffrn_reflns_theta_full 25.68
_diffrn_reflns_theta_max 25.68
_diffrn_reflns_theta_min 1.85
_exptl_absorpt_coefficient_mu 4.181
_exptl_absorpt_correction_T_max 0.6799
_exptl_absorpt_correction_T_min 0.5728
_exptl_absorpt_correction_type multi-scan
_exptl_absorpt_process_details 'TWINABS, G. Sheldrick, 2008'
_exptl_crystal_colour red
_exptl_crystal_density_diffrn 1.578
_exptl_crystal_density_method 'not measured'
_exptl_crystal_description block
_exptl_crystal_F_000 1664
_exptl_crystal_size_max 0.15
_exptl_crystal_size_mid 0.13
_exptl_crystal_size_min 0.10
_refine_diff_density_max 2.462
_refine_diff_density_min -1.320
_refine_diff_density_rms 0.110
_refine_ls_extinction_method none
_refine_ls_goodness_of_fit_ref 1.026
_refine_ls_hydrogen_treatment mixed
_refine_ls_matrix_type full
_refine_ls_number_parameters 338
_refine_ls_number_reflns 6581
_refine_ls_number_restraints 0
_refine_ls_restrained_S_all 1.026
_refine_ls_R_factor_all 0.0403
_refine_ls_R_factor_gt 0.0316
_refine_ls_shift/su_max 0.001
_refine_ls_shift/su_mean 0.000
_refine_ls_structure_factor_coef Fsqd
_refine_ls_weighting_details 'calc w=1/[\s^2^(Fo^2^)+(0.0410P)^2^+6.7209P] where P=(Fo^2^+2Fc^2^)/3'
_refine_ls_weighting_scheme calc
_refine_ls_wR_factor_gt 0.0771
_refine_ls_wR_factor_ref 0.0815
_reflns_number_gt 5559
_reflns_number_total 6581
_reflns_threshold_expression >2sigma(I)
_cod_data_source_file b908954c.txt
_cod_data_source_block 08119
_cod_depositor_comments
;
The following automatic conversions were performed:

'_exptl_absorpt_correction_type' tag value 'multi-scans' was replaced
with 'multi-scan' value.

Automatic conversion script
Id: cif_fix_values 1646 2011-03-28 12:23:43Z adriana 
;
_cod_original_sg_symbol_H-M P2(1)/n
_cod_database_code 7104651

loop_
_symmetry_equiv_pos_as_xyz
'x, y, z'
'-x+1/2, y+1/2, -z+1/2'
'-x, -y, -z'
'x-1/2, -y-1/2, z-1/2'

loop_
_atom_site_label
_atom_site_type_symbol
_atom_site_fract_x
_atom_site_fract_y
_atom_site_fract_z
_atom_site_U_iso_or_equiv
_atom_site_adp_type
_atom_site_occupancy
_atom_site_symmetry_multiplicity
_atom_site_calc_flag
_atom_site_refinement_flags
_atom_site_disorder_assembly
_atom_site_disorder_group
Ir1 Ir 0.768879(13) 0.872241(8) 0.320329(12) 0.02428(7) Uani 1 1 d . . .
Cl1 Cl 0.87573(11) 0.77840(7) 0.34989(9) 0.0419(3) Uani 1 1 d . . .
P1 P 0.72834(10) 0.86529(6) 0.47823(9) 0.0272(3) Uani 1 1 d . . .
P2 P 0.78181(10) 0.87709(6) 0.14888(9) 0.0256(2) Uani 1 1 d . . .
Si1 Si 0.70211(11) 1.00477(6) 0.41908(10) 0.0301(3) Uani 1 1 d . . .
Si2 Si 0.68926(10) 1.01110(6) 0.18426(10) 0.0277(3) Uani 1 1 d . . .
N1 N 0.6837(3) 0.96418(18) 0.2963(3) 0.0260(8) Uani 1 1 d . . .
H1N H 0.623(4) 0.957(2) 0.284(3) 0.016(12) Uiso 1 1 d . . .
C1 C 0.6143(4) 1.0768(2) 0.4080(4) 0.0386(12) Uani 1 1 d . . .
H1A H 0.6381 1.1102 0.3674 0.058 Uiso 1 1 calc R . .
H1B H 0.6185 1.0938 0.4767 0.058 Uiso 1 1 calc R . .
H1C H 0.5400 1.0647 0.3740 0.058 Uiso 1 1 calc R . .
C2 C 0.8452(4) 1.0289(3) 0.4687(4) 0.0446(13) Uani 1 1 d . . .
H2A H 0.8620 1.0627 0.4245 0.067 Uiso 1 1 calc R . .
H2B H 0.8913 0.9912 0.4687 0.067 Uiso 1 1 calc R . .
H2C H 0.8579 1.0454 0.5389 0.067 Uiso 1 1 calc R . .
C3 C 0.6606(4) 0.9403(2) 0.4968(4) 0.0347(11) Uani 1 1 d . . .
H3A H 0.6811 0.9525 0.5704 0.042 Uiso 1 1 calc R . .
H3B H 0.5817 0.9344 0.4743 0.042 Uiso 1 1 calc R . .
C4 C 0.8150(4) 0.8440(3) 0.6088(4) 0.0369(12) Uani 1 1 d . . .
C5 C 0.7417(5) 0.8257(4) 0.6793(4) 0.0584(17) Uani 1 1 d . . .
H5A H 0.7865 0.8147 0.7480 0.088 Uiso 1 1 calc R . .
H5B H 0.6971 0.7884 0.6501 0.088 Uiso 1 1 calc R . .
H5C H 0.6955 0.8625 0.6840 0.088 Uiso 1 1 calc R . .
C6 C 0.8906(5) 0.7874(3) 0.6052(4) 0.0532(16) Uani 1 1 d . . .
H6A H 0.9345 0.7778 0.6750 0.080 Uiso 1 1 calc R . .
H6B H 0.9375 0.7990 0.5618 0.080 Uiso 1 1 calc R . .
H6C H 0.8482 0.7492 0.5767 0.080 Uiso 1 1 calc R . .
C7 C 0.8833(5) 0.9026(3) 0.6539(5) 0.0573(17) Uani 1 1 d . . .
H7A H 0.9287 0.8919 0.7225 0.086 Uiso 1 1 calc R . .
H7B H 0.8364 0.9390 0.6589 0.086 Uiso 1 1 calc R . .
H7C H 0.9289 0.9146 0.6093 0.086 Uiso 1 1 calc R . .
C8 C 0.6216(4) 0.8026(2) 0.4180(4) 0.0379(12) Uani 1 1 d . . .
C9 C 0.6574(5) 0.7322(2) 0.4398(5) 0.0486(14) Uani 1 1 d . . .
H9A H 0.5983 0.7033 0.4060 0.073 Uiso 1 1 calc R . .
H9B H 0.6771 0.7245 0.5141 0.073 Uiso 1 1 calc R . .
H9C H 0.7195 0.7237 0.4132 0.073 Uiso 1 1 calc R . .
C10 C 0.5114(4) 0.8111(3) 0.4345(4) 0.0452(13) Uani 1 1 d . . .
H10A H 0.4644 0.7759 0.4002 0.068 Uiso 1 1 calc R . .
H10B H 0.4812 0.8527 0.4058 0.068 Uiso 1 1 calc R . .
H10C H 0.5169 0.8101 0.5083 0.068 Uiso 1 1 calc R . .
C11 C 0.6252(4) 0.8210(2) 0.3065(4) 0.0362(11) Uani 1 1 d . . .
H11A H 0.5626 0.8482 0.2728 0.043 Uiso 1 1 calc R . .
H11B H 0.6237 0.7814 0.2647 0.043 Uiso 1 1 calc R . .
C12 C 0.5589(4) 1.0533(3) 0.1316(4) 0.0418(13) Uani 1 1 d . . .
H12A H 0.5005 1.0215 0.1160 0.063 Uiso 1 1 calc R . .
H12B H 0.5604 1.0764 0.0687 0.063 Uiso 1 1 calc R . .
H12C H 0.5472 1.0843 0.1825 0.063 Uiso 1 1 calc R . .
C13 C 0.7958(4) 1.0744(2) 0.2120(4) 0.0427(13) Uani 1 1 d . . .
H13A H 0.8660 1.0540 0.2398 0.064 Uiso 1 1 calc R . .
H13B H 0.7821 1.1051 0.2624 0.064 Uiso 1 1 calc R . .
H13C H 0.7952 1.0975 0.1485 0.064 Uiso 1 1 calc R . .
C14 C 0.7051(4) 0.9483(2) 0.0904(3) 0.0289(10) Uani 1 1 d . . .
H14A H 0.6329 0.9341 0.0502 0.035 Uiso 1 1 calc R . .
H14B H 0.7413 0.9680 0.0419 0.035 Uiso 1 1 calc R . .
C15 C 0.9273(4) 0.8955(3) 0.1559(4) 0.0383(12) Uani 1 1 d . . .
C16 C 0.9396(5) 0.9438(3) 0.0734(5) 0.0583(17) Uani 1 1 d . . .
H16A H 1.0161 0.9515 0.0805 0.087 Uiso 1 1 calc R . .
H16B H 0.9046 0.9847 0.0819 0.087 Uiso 1 1 calc R . .
H16C H 0.9061 0.9259 0.0051 0.087 Uiso 1 1 calc R . .
C17 C 0.9731(4) 0.9271(3) 0.2633(5) 0.0523(15) Uani 1 1 d . . .
H17A H 1.0489 0.9380 0.2727 0.079 Uiso 1 1 calc R . .
H17B H 0.9666 0.8966 0.3169 0.079 Uiso 1 1 calc R . .
H17C H 0.9326 0.9665 0.2680 0.079 Uiso 1 1 calc R . .
C18 C 0.9946(5) 0.8348(3) 0.1537(5) 0.0496(15) Uani 1 1 d . . .
H18A H 1.0687 0.8474 0.1574 0.074 Uiso 1 1 calc R . .
H18B H 0.9642 0.8110 0.0897 0.074 Uiso 1 1 calc R . .
H18C H 0.9940 0.8072 0.2125 0.074 Uiso 1 1 calc R . .
C19 C 0.7249(4) 0.8109(2) 0.0541(4) 0.0350(11) Uani 1 1 d . . .
C20 C 0.6030(4) 0.8087(3) 0.0369(5) 0.0488(15) Uani 1 1 d . . .
H20A H 0.5727 0.7743 -0.0123 0.073 Uiso 1 1 calc R . .
H20B H 0.5719 0.8504 0.0096 0.073 Uiso 1 1 calc R . .
H20C H 0.5865 0.8000 0.1023 0.073 Uiso 1 1 calc R . .
C21 C 0.7483(6) 0.8234(3) -0.0504(4) 0.0540(16) Uani 1 1 d . . .
H21A H 0.7182 0.7881 -0.0979 0.081 Uiso 1 1 calc R . .
H21B H 0.8262 0.8255 -0.0409 0.081 Uiso 1 1 calc R . .
H21C H 0.7156 0.8644 -0.0789 0.081 Uiso 1 1 calc R . .
C22 C 0.7694(5) 0.7438(2) 0.0945(4) 0.0452(14) Uani 1 1 d . . .
H22A H 0.7382 0.7108 0.0431 0.068 Uiso 1 1 calc R . .
H22B H 0.7505 0.7344 0.1586 0.068 Uiso 1 1 calc R . .
H22C H 0.8477 0.7437 0.1073 0.068 Uiso 1 1 calc R . .
S1 S 0.33501(11) 0.96610(6) 0.24257(10) 0.0378(3) Uani 1 1 d . . .
F1 F 0.3046(3) 0.84512(17) 0.1896(3) 0.0712(11) Uani 1 1 d . . .
F2 F 0.2116(3) 0.9101(2) 0.0788(3) 0.0711(11) Uani 1 1 d . . .
F3 F 0.3796(3) 0.9013(2) 0.0933(3) 0.0771(12) Uani 1 1 d . . .
C23 C 0.3059(5) 0.9029(3) 0.1468(4) 0.0464(14) Uani 1 1 d . . .
O1 O 0.4456(3) 0.95475(18) 0.2944(3) 0.0478(9) Uani 1 1 d . . .
O2 O 0.3144(3) 1.02416(19) 0.1819(4) 0.0605(12) Uani 1 1 d . . .
O3 O 0.2610(3) 0.9522(2) 0.3030(3) 0.0566(11) Uani 1 1 d . . .

loop_
_atom_site_aniso_label
_atom_site_aniso_U_11
_atom_site_aniso_U_22
_atom_site_aniso_U_33
_atom_site_aniso_U_23
_atom_site_aniso_U_13
_atom_site_aniso_U_12
Ir1 0.02494(10) 0.02951(11) 0.01799(10) 0.00069(7) 0.00503(7) 0.00467(7)
Cl1 0.0483(8) 0.0484(8) 0.0315(7) 0.0116(6) 0.0151(6) 0.0238(6)
P1 0.0316(6) 0.0316(6) 0.0199(6) 0.0004(5) 0.0095(5) 0.0024(5)
P2 0.0291(6) 0.0287(6) 0.0192(6) 0.0016(5) 0.0067(5) 0.0030(5)
Si1 0.0310(7) 0.0306(7) 0.0279(7) -0.0074(5) 0.0067(5) 0.0004(5)
Si2 0.0301(7) 0.0245(6) 0.0275(7) 0.0017(5) 0.0062(5) 0.0020(5)
N1 0.023(2) 0.028(2) 0.026(2) -0.0010(16) 0.0045(16) 0.0005(17)
C1 0.045(3) 0.029(3) 0.045(3) -0.010(2) 0.017(2) 0.001(2)
C2 0.038(3) 0.057(4) 0.034(3) -0.012(3) 0.001(2) -0.005(3)
C3 0.036(3) 0.042(3) 0.027(3) -0.001(2) 0.011(2) 0.009(2)
C4 0.044(3) 0.044(3) 0.022(2) 0.006(2) 0.007(2) 0.013(2)
C5 0.074(5) 0.075(4) 0.032(3) 0.010(3) 0.023(3) 0.017(3)
C6 0.068(4) 0.056(4) 0.036(3) 0.011(3) 0.014(3) 0.024(3)
C7 0.053(4) 0.066(4) 0.040(3) -0.004(3) -0.010(3) 0.007(3)
C8 0.043(3) 0.035(3) 0.040(3) 0.006(2) 0.018(2) 0.006(2)
C9 0.062(4) 0.029(3) 0.060(4) 0.005(3) 0.024(3) -0.002(3)
C10 0.047(3) 0.044(3) 0.050(3) 0.005(3) 0.022(3) -0.002(3)
C11 0.040(3) 0.029(3) 0.039(3) 0.000(2) 0.010(2) -0.004(2)
C12 0.045(3) 0.042(3) 0.036(3) 0.007(2) 0.006(2) 0.014(2)
C13 0.050(3) 0.033(3) 0.045(3) 0.002(2) 0.013(3) -0.006(2)
C14 0.032(3) 0.028(2) 0.025(2) 0.0042(19) 0.0048(19) 0.0015(19)
C15 0.032(3) 0.041(3) 0.045(3) 0.003(2) 0.015(2) 0.001(2)
C16 0.052(4) 0.057(4) 0.079(5) 0.022(3) 0.039(3) 0.004(3)
C17 0.036(3) 0.056(4) 0.059(4) -0.004(3) 0.000(3) 0.000(3)
C18 0.040(3) 0.055(4) 0.060(4) 0.007(3) 0.024(3) 0.013(3)
C19 0.048(3) 0.026(3) 0.028(3) 0.000(2) 0.005(2) 0.002(2)
C20 0.049(3) 0.036(3) 0.051(4) 0.000(3) -0.004(3) -0.009(2)
C21 0.089(5) 0.046(3) 0.025(3) -0.002(2) 0.012(3) -0.002(3)
C22 0.064(4) 0.025(3) 0.045(3) 0.000(2) 0.012(3) 0.002(2)
S1 0.0402(7) 0.0309(7) 0.0421(7) -0.0056(5) 0.0108(6) -0.0011(5)
F1 0.099(3) 0.0353(19) 0.082(3) -0.0140(18) 0.029(2) -0.0108(19)
F2 0.057(2) 0.096(3) 0.051(2) -0.014(2) -0.0014(18) -0.012(2)
F3 0.078(3) 0.100(3) 0.070(3) -0.024(2) 0.048(2) -0.004(2)
C23 0.047(3) 0.049(3) 0.044(3) -0.006(3) 0.014(3) 0.000(3)
O1 0.042(2) 0.047(2) 0.050(2) 0.0009(18) 0.0040(18) -0.0062(17)
O2 0.063(3) 0.035(2) 0.082(3) 0.016(2) 0.018(2) 0.0103(19)
O3 0.059(3) 0.070(3) 0.052(3) -0.017(2) 0.033(2) -0.009(2)

loop_
_atom_type_symbol
_atom_type_description
_atom_type_scat_dispersion_real
_atom_type_scat_dispersion_imag
_atom_type_scat_source
C C 0.0033 0.0016 'International Tables Vol C Tables 4.2.6.8 and 6.1.1.4'
H H 0.0000 0.0000 'International Tables Vol C Tables 4.2.6.8 and 6.1.1.4'
N N 0.0061 0.0033 'International Tables Vol C Tables 4.2.6.8 and 6.1.1.4'
O O 0.0106 0.0060 'International Tables Vol C Tables 4.2.6.8 and 6.1.1.4'
F F 0.0171 0.0103 'International Tables Vol C Tables 4.2.6.8 and 6.1.1.4'
Si Si 0.0817 0.0704 'International Tables Vol C Tables 4.2.6.8 and 6.1.1.4'
P P 0.1023 0.0942 'International Tables Vol C Tables 4.2.6.8 and 6.1.1.4'
S S 0.1246 0.1234 'International Tables Vol C Tables 4.2.6.8 and 6.1.1.4'
Cl Cl 0.1484 0.1585 'International Tables Vol C Tables 4.2.6.8 and 6.1.1.4'
Ir Ir -1.4442 7.9887 'International Tables Vol C Tables 4.2.6.8 and 6.1.1.4'

loop_
_geom_angle_atom_site_label_1
_geom_angle_atom_site_label_2
_geom_angle_atom_site_label_3
_geom_angle
_geom_angle_site_symmetry_1
_geom_angle_site_symmetry_3
_geom_angle_publ_flag
C11 Ir1 N1 91.57(18) . . ?
C11 Ir1 P1 68.94(14) . . ?
N1 Ir1 P1 87.79(11) . . ?
C11 Ir1 Cl1 93.65(14) . . ?
N1 Ir1 Cl1 174.73(11) . . ?
P1 Ir1 Cl1 93.42(4) . . ?
C11 Ir1 P2 103.10(14) . . ?
N1 Ir1 P2 89.01(10) . . ?
P1 Ir1 P2 171.33(4) . . ?
Cl1 Ir1 P2 90.49(4) . . ?
C3 P1 C4 104.9(2) . . ?
C3 P1 C8 108.4(2) . . ?
C4 P1 C8 115.1(2) . . ?
C3 P1 Ir1 107.84(16) . . ?
C4 P1 Ir1 130.69(17) . . ?
C8 P1 Ir1 88.05(16) . . ?
C14 P2 C19 102.9(2) . . ?
C14 P2 C15 106.0(2) . . ?
C19 P2 C15 112.4(2) . . ?
C14 P2 Ir1 106.48(16) . . ?
C19 P2 Ir1 121.11(16) . . ?
C15 P2 Ir1 106.79(17) . . ?
N1 Si1 C1 111.7(2) . . ?
N1 Si1 C2 109.1(2) . . ?
C1 Si1 C2 110.0(3) . . ?
N1 Si1 C3 101.4(2) . . ?
C1 Si1 C3 110.9(2) . . ?
C2 Si1 C3 113.5(2) . . ?
N1 Si2 C12 109.5(2) . . ?
N1 Si2 C13 113.6(2) . . ?
C12 Si2 C13 107.0(3) . . ?
N1 Si2 C14 103.35(19) . . ?
C12 Si2 C14 108.7(2) . . ?
C13 Si2 C14 114.6(2) . . ?
Si2 N1 Si1 119.3(2) . . ?
Si2 N1 Ir1 117.3(2) . . ?
Si1 N1 Ir1 109.25(18) . . ?
Si2 N1 H1N 101(3) . . ?
Si1 N1 H1N 100(3) . . ?
Ir1 N1 H1N 107(3) . . ?
Si1 C1 H1A 109.5 . . ?
Si1 C1 H1B 109.5 . . ?
H1A C1 H1B 109.5 . . ?
Si1 C1 H1C 109.5 . . ?
H1A C1 H1C 109.5 . . ?
H1B C1 H1C 109.5 . . ?
Si1 C2 H2A 109.5 . . ?
Si1 C2 H2B 109.5 . . ?
H2A C2 H2B 109.5 . . ?
Si1 C2 H2C 109.5 . . ?
H2A C2 H2C 109.5 . . ?
H2B C2 H2C 109.5 . . ?
P1 C3 Si1 107.9(2) . . ?
P1 C3 H3A 110.1 . . ?
Si1 C3 H3A 110.1 . . ?
P1 C3 H3B 110.1 . . ?
Si1 C3 H3B 110.1 . . ?
H3A C3 H3B 108.4 . . ?
C7 C4 C6 108.2(5) . . ?
C7 C4 C5 109.2(5) . . ?
C6 C4 C5 109.3(5) . . ?
C7 C4 P1 109.1(4) . . ?
C6 C4 P1 112.1(4) . . ?
C5 C4 P1 109.0(4) . . ?
C4 C5 H5A 109.5 . . ?
C4 C5 H5B 109.5 . . ?
H5A C5 H5B 109.5 . . ?
C4 C5 H5C 109.5 . . ?
H5A C5 H5C 109.5 . . ?
H5B C5 H5C 109.5 . . ?
C4 C6 H6A 109.5 . . ?
C4 C6 H6B 109.5 . . ?
H6A C6 H6B 109.5 . . ?
C4 C6 H6C 109.5 . . ?
H6A C6 H6C 109.5 . . ?
H6B C6 H6C 109.5 . . ?
C4 C7 H7A 109.5 . . ?
C4 C7 H7B 109.5 . . ?
H7A C7 H7B 109.5 . . ?
C4 C7 H7C 109.5 . . ?
H7A C7 H7C 109.5 . . ?
H7B C7 H7C 109.5 . . ?
C10 C8 C9 109.2(4) . . ?
C10 C8 C11 112.7(4) . . ?
C9 C8 C11 109.3(4) . . ?
C10 C8 P1 117.4(4) . . ?
C9 C8 P1 114.7(4) . . ?
C11 C8 P1 92.4(3) . . ?
C8 C9 H9A 109.5 . . ?
C8 C9 H9B 109.5 . . ?
H9A C9 H9B 109.5 . . ?
C8 C9 H9C 109.5 . . ?
H9A C9 H9C 109.5 . . ?
H9B C9 H9C 109.5 . . ?
C8 C10 H10A 109.5 . . ?
C8 C10 H10B 109.5 . . ?
H10A C10 H10B 109.5 . . ?
C8 C10 H10C 109.5 . . ?
H10A C10 H10C 109.5 . . ?
H10B C10 H10C 109.5 . . ?
C8 C11 Ir1 106.8(3) . . ?
C8 C11 H11A 110.4 . . ?
Ir1 C11 H11A 110.4 . . ?
C8 C11 H11B 110.4 . . ?
Ir1 C11 H11B 110.4 . . ?
H11A C11 H11B 108.6 . . ?
Si2 C12 H12A 109.5 . . ?
Si2 C12 H12B 109.5 . . ?
H12A C12 H12B 109.5 . . ?
Si2 C12 H12C 109.5 . . ?
H12A C12 H12C 109.5 . . ?
H12B C12 H12C 109.5 . . ?
Si2 C13 H13A 109.5 . . ?
Si2 C13 H13B 109.5 . . ?
H13A C13 H13B 109.5 . . ?
Si2 C13 H13C 109.5 . . ?
H13A C13 H13C 109.5 . . ?
H13B C13 H13C 109.5 . . ?
P2 C14 Si2 114.3(2) . . ?
P2 C14 H14A 108.7 . . ?
Si2 C14 H14A 108.7 . . ?
P2 C14 H14B 108.7 . . ?
Si2 C14 H14B 108.7 . . ?
H14A C14 H14B 107.6 . . ?
C18 C15 C16 110.4(5) . . ?
C18 C15 C17 106.7(5) . . ?
C16 C15 C17 108.5(5) . . ?
C18 C15 P2 113.2(4) . . ?
C16 C15 P2 112.9(4) . . ?
C17 C15 P2 104.8(4) . . ?
C15 C16 H16A 109.5 . . ?
C15 C16 H16B 109.5 . . ?
H16A C16 H16B 109.5 . . ?
C15 C16 H16C 109.5 . . ?
H16A C16 H16C 109.5 . . ?
H16B C16 H16C 109.5 . . ?
C15 C17 H17A 109.5 . . ?
C15 C17 H17B 109.5 . . ?
H17A C17 H17B 109.5 . . ?
C15 C17 H17C 109.5 . . ?
H17A C17 H17C 109.5 . . ?
H17B C17 H17C 109.5 . . ?
C15 C18 H18A 109.5 . . ?
C15 C18 H18B 109.5 . . ?
H18A C18 H18B 109.5 . . ?
C15 C18 H18C 109.5 . . ?
H18A C18 H18C 109.5 . . ?
H18B C18 H18C 109.5 . . ?
C20 C19 C22 107.3(4) . . ?
C20 C19 C21 108.2(4) . . ?
C22 C19 C21 109.1(4) . . ?
C20 C19 P2 108.9(4) . . ?
C22 C19 P2 111.9(3) . . ?
C21 C19 P2 111.3(4) . . ?
C19 C20 H20A 109.5 . . ?
C19 C20 H20B 109.5 . . ?
H20A C20 H20B 109.5 . . ?
C19 C20 H20C 109.5 . . ?
H20A C20 H20C 109.5 . . ?
H20B C20 H20C 109.5 . . ?
C19 C21 H21A 109.5 . . ?
C19 C21 H21B 109.5 . . ?
H21A C21 H21B 109.5 . . ?
C19 C21 H21C 109.5 . . ?
H21A C21 H21C 109.5 . . ?
H21B C21 H21C 109.5 . . ?
C19 C22 H22A 109.5 . . ?
C19 C22 H22B 109.5 . . ?
H22A C22 H22B 109.5 . . ?
C19 C22 H22C 109.5 . . ?
H22A C22 H22C 109.5 . . ?
H22B C22 H22C 109.5 . . ?
O1 S1 O2 115.0(2) . . ?
O1 S1 O3 114.7(3) . . ?
O2 S1 O3 116.0(3) . . ?
O1 S1 C23 102.7(3) . . ?
O2 S1 C23 103.0(3) . . ?
O3 S1 C23 102.7(3) . . ?
F2 C23 F1 106.6(5) . . ?
F2 C23 F3 106.5(5) . . ?
F1 C23 F3 107.7(5) . . ?
F2 C23 S1 113.1(4) . . ?
F1 C23 S1 111.3(4) . . ?
F3 C23 S1 111.3(4) . . ?

loop_
_geom_bond_atom_site_label_1
_geom_bond_atom_site_label_2
_geom_bond_distance
_geom_bond_site_symmetry_2
_geom_bond_publ_flag
Ir1 C11 2.103(5) . ?
Ir1 N1 2.176(4) . ?
Ir1 P1 2.3331(12) . ?
Ir1 Cl1 2.3519(12) . ?
Ir1 P2 2.3682(12) . ?
P1 C3 1.831(5) . ?
P1 C4 1.869(5) . ?
P1 C8 1.908(6) . ?
P2 C14 1.830(4) . ?
P2 C19 1.883(5) . ?
P2 C15 1.896(5) . ?
Si1 N1 1.817(4) . ?
Si1 C1 1.854(5) . ?
Si1 C2 1.858(5) . ?
Si1 C3 1.862(5) . ?
Si2 N1 1.815(4) . ?
Si2 C12 1.860(5) . ?
Si2 C13 1.863(5) . ?
Si2 C14 1.864(5) . ?
N1 H1N 0.77(5) . ?
C1 H1A 0.9800 . ?
C1 H1B 0.9800 . ?
C1 H1C 0.9800 . ?
C2 H2A 0.9800 . ?
C2 H2B 0.9800 . ?
C2 H2C 0.9800 . ?
C3 H3A 0.9900 . ?
C3 H3B 0.9900 . ?
C4 C7 1.526(8) . ?
C4 C6 1.534(7) . ?
C4 C5 1.559(8) . ?
C5 H5A 0.9800 . ?
C5 H5B 0.9800 . ?
C5 H5C 0.9800 . ?
C6 H6A 0.9800 . ?
C6 H6B 0.9800 . ?
C6 H6C 0.9800 . ?
C7 H7A 0.9800 . ?
C7 H7B 0.9800 . ?
C7 H7C 0.9800 . ?
C8 C10 1.510(7) . ?
C8 C9 1.531(7) . ?
C8 C11 1.566(7) . ?
C9 H9A 0.9800 . ?
C9 H9B 0.9800 . ?
C9 H9C 0.9800 . ?
C10 H10A 0.9800 . ?
C10 H10B 0.9800 . ?
C10 H10C 0.9800 . ?
C11 H11A 0.9900 . ?
C11 H11B 0.9900 . ?
C12 H12A 0.9800 . ?
C12 H12B 0.9800 . ?
C12 H12C 0.9800 . ?
C13 H13A 0.9800 . ?
C13 H13B 0.9800 . ?
C13 H13C 0.9800 . ?
C14 H14A 0.9900 . ?
C14 H14B 0.9900 . ?
C15 C18 1.532(7) . ?
C15 C16 1.535(7) . ?
C15 C17 1.555(8) . ?
C16 H16A 0.9800 . ?
C16 H16B 0.9800 . ?
C16 H16C 0.9800 . ?
C17 H17A 0.9800 . ?
C17 H17B 0.9800 . ?
C17 H17C 0.9800 . ?
C18 H18A 0.9800 . ?
C18 H18B 0.9800 . ?
C18 H18C 0.9800 . ?
C19 C20 1.530(8) . ?
C19 C22 1.543(7) . ?
C19 C21 1.543(7) . ?
C20 H20A 0.9800 . ?
C20 H20B 0.9800 . ?
C20 H20C 0.9800 . ?
C21 H21A 0.9800 . ?
C21 H21B 0.9800 . ?
C21 H21C 0.9800 . ?
C22 H22A 0.9800 . ?
C22 H22B 0.9800 . ?
C22 H22C 0.9800 . ?
S1 O1 1.432(4) . ?
S1 O2 1.437(4) . ?
S1 O3 1.443(4) . ?
S1 C23 1.805(6) . ?
F1 C23 1.329(7) . ?
F2 C23 1.323(7) . ?
F3 C23 1.342(7) . ?

loop_
_geom_hbond_atom_site_label_D
_geom_hbond_atom_site_label_H
_geom_hbond_atom_site_label_A
_geom_hbond_distance_DH
_geom_hbond_distance_HA
_geom_hbond_distance_DA
_geom_hbond_angle_DHA
_geom_hbond_site_symmetry_A
N1 H1N O1 0.77(5) 2.33(5) 3.076(6) 161(4) .

loop_
_geom_torsion_atom_site_label_1
_geom_torsion_atom_site_label_2
_geom_torsion_atom_site_label_3
_geom_torsion_atom_site_label_4
_geom_torsion
_geom_torsion_site_symmetry_1
_geom_torsion_site_symmetry_2
_geom_torsion_site_symmetry_3
_geom_torsion_site_symmetry_4
_geom_torsion_publ_flag
C11 Ir1 P1 C3 -96.8(2) . . . . ?
N1 Ir1 P1 C3 -4.3(2) . . . . ?
Cl1 Ir1 P1 C3 170.57(18) . . . . ?
C11 Ir1 P1 C4 133.9(3) . . . . ?
N1 Ir1 P1 C4 -133.5(3) . . . . ?
Cl1 Ir1 P1 C4 41.3(2) . . . . ?
C11 Ir1 P1 C8 11.9(2) . . . . ?
N1 Ir1 P1 C8 104.44(19) . . . . ?
Cl1 Ir1 P1 C8 -80.70(16) . . . . ?
C11 Ir1 P2 C14 86.3(2) . . . . ?
N1 Ir1 P2 C14 -5.10(19) . . . . ?
Cl1 Ir1 P2 C14 -179.86(16) . . . . ?
C11 Ir1 P2 C19 -30.5(2) . . . . ?
N1 Ir1 P2 C19 -121.9(2) . . . . ?
Cl1 Ir1 P2 C19 63.35(19) . . . . ?
C11 Ir1 P2 C15 -160.9(2) . . . . ?
N1 Ir1 P2 C15 107.8(2) . . . . ?
Cl1 Ir1 P2 C15 -66.99(18) . . . . ?
C12 Si2 N1 Si1 -79.6(3) . . . . ?
C13 Si2 N1 Si1 39.9(3) . . . . ?
C14 Si2 N1 Si1 164.7(2) . . . . ?
C12 Si2 N1 Ir1 144.7(2) . . . . ?
C13 Si2 N1 Ir1 -95.8(3) . . . . ?
C14 Si2 N1 Ir1 28.9(3) . . . . ?
C1 Si1 N1 Si2 50.3(3) . . . . ?
C2 Si1 N1 Si2 -71.5(3) . . . . ?
C3 Si1 N1 Si2 168.5(3) . . . . ?
C1 Si1 N1 Ir1 -170.8(2) . . . . ?
C2 Si1 N1 Ir1 67.4(3) . . . . ?
C3 Si1 N1 Ir1 -52.5(2) . . . . ?
C11 Ir1 N1 Si2 -117.8(2) . . . . ?
P1 Ir1 N1 Si2 173.3(2) . . . . ?
P2 Ir1 N1 Si2 -14.7(2) . . . . ?
C11 Ir1 N1 Si1 102.3(2) . . . . ?
P1 Ir1 N1 Si1 33.47(18) . . . . ?
P2 Ir1 N1 Si1 -154.60(19) . . . . ?
C4 P1 C3 Si1 117.9(3) . . . . ?
C8 P1 C3 Si1 -118.6(3) . . . . ?
Ir1 P1 C3 Si1 -24.7(3) . . . . ?
N1 Si1 C3 P1 47.8(3) . . . . ?
C1 Si1 C3 P1 166.5(2) . . . . ?
C2 Si1 C3 P1 -69.0(3) . . . . ?
C3 P1 C4 C7 -51.9(4) . . . . ?
C8 P1 C4 C7 -170.9(4) . . . . ?
Ir1 P1 C4 C7 78.4(4) . . . . ?
C3 P1 C4 C6 -171.7(4) . . . . ?
C8 P1 C4 C6 69.3(5) . . . . ?
Ir1 P1 C4 C6 -41.4(5) . . . . ?
C3 P1 C4 C5 67.3(4) . . . . ?
C8 P1 C4 C5 -51.8(5) . . . . ?
Ir1 P1 C4 C5 -162.4(3) . . . . ?
C3 P1 C8 C10 -24.0(5) . . . . ?
C4 P1 C8 C10 93.0(4) . . . . ?
Ir1 P1 C8 C10 -132.2(4) . . . . ?
C3 P1 C8 C9 -154.3(4) . . . . ?
C4 P1 C8 C9 -37.3(5) . . . . ?
Ir1 P1 C8 C9 97.5(4) . . . . ?
C3 P1 C8 C11 93.2(3) . . . . ?
C4 P1 C8 C11 -149.8(3) . . . . ?
Ir1 P1 C8 C11 -15.0(3) . . . . ?
C10 C8 C11 Ir1 138.6(4) . . . . ?
C9 C8 C11 Ir1 -99.7(4) . . . . ?
P1 C8 C11 Ir1 17.4(3) . . . . ?
N1 Ir1 C11 C8 -102.2(3) . . . . ?
P1 Ir1 C11 C8 -15.2(3) . . . . ?
Cl1 Ir1 C11 C8 77.1(3) . . . . ?
P2 Ir1 C11 C8 168.4(3) . . . . ?
C19 P2 C14 Si2 151.7(3) . . . . ?
C15 P2 C14 Si2 -90.1(3) . . . . ?
Ir1 P2 C14 Si2 23.4(3) . . . . ?
N1 Si2 C14 P2 -32.7(3) . . . . ?
C12 Si2 C14 P2 -149.0(3) . . . . ?
C13 Si2 C14 P2 91.4(3) . . . . ?
C14 P2 C15 C18 -152.8(4) . . . . ?
C19 P2 C15 C18 -41.2(5) . . . . ?
Ir1 P2 C15 C18 93.9(4) . . . . ?
C14 P2 C15 C16 -26.5(5) . . . . ?
C19 P2 C15 C16 85.1(5) . . . . ?
Ir1 P2 C15 C16 -139.8(4) . . . . ?
C14 P2 C15 C17 91.3(4) . . . . ?
C19 P2 C15 C17 -157.0(3) . . . . ?
Ir1 P2 C15 C17 -21.9(4) . . . . ?
C14 P2 C19 C20 -54.9(4) . . . . ?
C15 P2 C19 C20 -168.5(3) . . . . ?
Ir1 P2 C19 C20 63.7(4) . . . . ?
C14 P2 C19 C22 -173.3(4) . . . . ?
C15 P2 C19 C22 73.1(4) . . . . ?
Ir1 P2 C19 C22 -54.8(4) . . . . ?
C14 P2 C19 C21 64.3(4) . . . . ?
C15 P2 C19 C21 -49.3(4) . . . . ?
Ir1 P2 C19 C21 -177.1(3) . . . . ?
O1 S1 C23 F2 -170.1(4) . . . . ?
O2 S1 C23 F2 -50.3(5) . . . . ?
O3 S1 C23 F2 70.6(5) . . . . ?
O1 S1 C23 F1 69.9(4) . . . . ?
O2 S1 C23 F1 -170.3(4) . . . . ?
O3 S1 C23 F1 -49.4(5) . . . . ?
O1 S1 C23 F3 -50.3(5) . . . . ?
O2 S1 C23 F3 69.5(5) . . . . ?
O3 S1 C23 F3 -169.6(4) . . . . ?
